data_7106024
loop_
_publ_author_name
'Paul Benndorf'
'Jelena Jenter'
'Larissa Zielke'
'Peter W. Roesky'

_publ_section_title
;
 Chiral Lutetium Benzamidinate Complexes
;
_journal_name_full Chem.Commun.
_journal_page_first 2574
_journal_paper_doi 10.1039/c0cc04962j
_journal_volume 47
_journal_year 2011
_chemical_absolute_configuration rmad
_chemical_formula_moiety 'C52 H64 Lu N5 Si2'
_chemical_formula_sum 'C52 H64 Lu N5 Si2'
_chemical_formula_weight 990.23
_chemical_name_systematic
;
?
;
_space_group_IT_number 19
_symmetry_cell_setting orthorhombic
_symmetry_Int_Tables_number 19
_symmetry_space_group_name_Hall 'P 2ac 2ab'
_symmetry_space_group_name_H-M 'P 21 21 21'
_atom_sites_solution_hydrogens geom
_atom_sites_solution_primary direct
_atom_sites_solution_secondary difmap
_audit_creation_method SHELXL-97
_cell_angle_alpha 90.00
_cell_angle_beta 90.00
_cell_angle_gamma 90.00
_cell_formula_units_Z 4
_cell_length_a 10.221(2)
_cell_length_b 10.667(2)
_cell_length_c 45.586(9)
_cell_measurement_reflns_used 11480
_cell_measurement_temperature 206(2)
_cell_measurement_theta_max 29.26
_cell_measurement_theta_min 1.96
_cell_volume 4970.1(17)
_computing_cell_refinement 'STOE X-AREA, PLATON (A.L.Spek, 2005)'
_computing_data_collection 'STOE X-AREA'
_computing_data_reduction 'STOE X-RED, PLATON (A.L.Spek, 2005)'
_computing_molecular_graphics 'Diamond 2.1e'
_computing_publication_material 'X-STEP32, Microsoft Word'
_computing_structure_refinement 'SHELXL-97 (Sheldrick, 1997)'
_computing_structure_solution 'SHELXS-97 (Sheldrick, 1997)'
_diffrn_ambient_temperature 206(2)
_diffrn_detector_area_resol_mean 6.67
_diffrn_measured_fraction_theta_full 0.901
_diffrn_measured_fraction_theta_max 0.901
_diffrn_measurement_device_type 'STOE IPDS 2T'
_diffrn_measurement_method 'area detector'
_diffrn_radiation_monochromator graphite
_diffrn_radiation_source 'fine-focus sealed tube'
_diffrn_radiation_type MoK\a
_diffrn_radiation_wavelength 0.71073
_diffrn_reflns_av_R_equivalents 0.0863
_diffrn_reflns_av_sigmaI/netI 0.1949
_diffrn_reflns_limit_h_max 13
_diffrn_reflns_limit_h_min -11
_diffrn_reflns_limit_k_max 11
_diffrn_reflns_limit_k_min -14
_diffrn_reflns_limit_l_max 62
_diffrn_reflns_limit_l_min -62
_diffrn_reflns_number 21615
_diffrn_reflns_theta_full 29.18
_diffrn_reflns_theta_max 29.18
_diffrn_reflns_theta_min 1.96
_exptl_absorpt_coefficient_mu 2.073
_exptl_absorpt_correction_type none
_exptl_crystal_colour colourless
_exptl_crystal_density_diffrn 1.323
_exptl_crystal_density_method 'not measured'
_exptl_crystal_description prism
_exptl_crystal_F_000 2040
_refine_diff_density_max 1.571
_refine_diff_density_min -0.648
_refine_diff_density_rms 0.078
_refine_ls_abs_structure_details 'Flack H D (1983), Acta Cryst. A39, 876-881'
_refine_ls_abs_structure_Flack -0.018(10)
_refine_ls_extinction_method none
_refine_ls_goodness_of_fit_ref 0.710
_refine_ls_hydrogen_treatment constr
_refine_ls_matrix_type full
_refine_ls_number_parameters 545
_refine_ls_number_reflns 10972
_refine_ls_number_restraints 0
_refine_ls_restrained_S_all 0.710
_refine_ls_R_factor_all 0.1199
_refine_ls_R_factor_gt 0.0494
_refine_ls_shift/su_max 0.001
_refine_ls_shift/su_mean 0.000
_refine_ls_structure_factor_coef Fsqd
_refine_ls_weighting_details 'calc w=1/[\s^2^(Fo^2^)+(0.0000P)^2^+0.0000P] where P=(Fo^2^+2Fc^2^)/3'
_refine_ls_weighting_scheme calc
_refine_ls_wR_factor_gt 0.0632
_refine_ls_wR_factor_ref 0.0746
_reflns_number_gt 5205
_reflns_number_total 10972
_reflns_threshold_expression >2sigma(I)
_cod_data_source_file C0CC04962J.TXT
_cod_data_source_block 2
_cod_original_cell_volume 4970.2(17)
_cod_database_code 7106024

loop_
_symmetry_equiv_pos_as_xyz
'x, y, z'
'-x+1/2, -y, z+1/2'
'x+1/2, -y+1/2, -z'
'-x, y+1/2, -z+1/2'

loop_
_atom_site_label
_atom_site_type_symbol
_atom_site_fract_x
_atom_site_fract_y
_atom_site_fract_z
_atom_site_U_iso_or_equiv
_atom_site_adp_type
_atom_site_occupancy
_atom_site_symmetry_multiplicity
_atom_site_calc_flag
_atom_site_refinement_flags
_atom_site_disorder_assembly
_atom_site_disorder_group
Lu Lu 0.66180(4) 0.35086(3) 0.135843(8) 0.04274(8) Uani 1 1 d . . .
Si1 Si 0.4209(3) 0.2454(2) 0.17872(6) 0.0650(8) Uani 1 1 d . . .
Si2 Si 0.6661(4) 0.0957(2) 0.18298(7) 0.0789(9) Uani 1 1 d . . .
N1 N 0.5679(6) 0.4576(6) 0.09725(15) 0.0506(19) Uani 1 1 d . B .
N2 N 0.6255(6) 0.2564(6) 0.09222(16) 0.053(2) Uani 1 1 d . . .
N3 N 0.7406(6) 0.5156(5) 0.16325(14) 0.0451(17) Uani 1 1 d . . .
N4 N 0.8787(5) 0.4064(5) 0.13346(17) 0.0500(16) Uani 1 1 d . . .
N5 N 0.5851(6) 0.2204(6) 0.16904(15) 0.0521(19) Uani 1 1 d . . .
C1 C 0.5692(6) 0.3579(10) 0.07951(16) 0.0471(19) Uani 1 1 d . . .
C2 C 0.5130(8) 0.3620(10) 0.04924(18) 0.054(2) Uani 1 1 d . . .
C3 C 0.5941(9) 0.3710(11) 0.0261(2) 0.077(3) Uani 1 1 d . . .
H3 H 0.6849 0.3750 0.0291 0.093 Uiso 1 1 calc R . .
C4 C 0.5440(10) 0.3744(11) -0.0026(2) 0.085(3) Uani 1 1 d . . .
H4 H 0.6013 0.3858 -0.0185 0.103 Uiso 1 1 calc R . .
C5 C 0.4132(11) 0.3613(12) -0.0076(2) 0.085(3) Uani 1 1 d . . .
H5 H 0.3793 0.3591 -0.0268 0.103 Uiso 1 1 calc R . .
C6 C 0.3351(11) 0.3517(10) 0.0157(2) 0.085(3) Uani 1 1 d . . .
H6 H 0.2442 0.3478 0.0126 0.102 Uiso 1 1 calc R . .
C7 C 0.3810(8) 0.3473(11) 0.0438(2) 0.063(2) Uani 1 1 d . . .
H7 H 0.3227 0.3344 0.0595 0.076 Uiso 1 1 calc R . .
C8 C 0.5226(10) 0.5805(8) 0.0853(2) 0.065(3) Uani 1 1 d . . .
H8 H 0.4517 0.5677 0.0708 0.078 Uiso 1 1 calc R A 1
C9 C 0.4746(8) 0.6627(9) 0.1109(2) 0.073(3) Uani 1 1 d . B .
H9A H 0.4023 0.6213 0.1207 0.109 Uiso 1 1 calc R . .
H9B H 0.4455 0.7431 0.1033 0.109 Uiso 1 1 calc R . .
H9C H 0.5455 0.6756 0.1247 0.109 Uiso 1 1 calc R . .
C10A C 0.652(3) 0.656(2) 0.0694(4) 0.045(4) Uiso 0.50 1 d P B 1
C10B C 0.595(2) 0.636(2) 0.0674(4) 0.045(5) Uiso 0.50 1 d P B 2
C11A C 0.7628(17) 0.6772(17) 0.0819(4) 0.036(5) Uiso 0.50 1 d P B 1
H11A H 0.7764 0.6384 0.1001 0.043 Uiso 0.50 1 calc PR B 1
C11B C 0.709(3) 0.673(3) 0.0776(7) 0.084(11) Uiso 0.50 1 d P B 2
H11B H 0.7334 0.6611 0.0972 0.101 Uiso 0.50 1 calc PR B 2
C12A C 0.8586(16) 0.7462(13) 0.0720(4) 0.041(4) Uiso 0.50 1 d P B 1
H12A H 0.9310 0.7656 0.0838 0.050 Uiso 0.50 1 calc PR B 1
C12B C 0.798(3) 0.737(2) 0.0558(7) 0.104(9) Uiso 0.50 1 d P B 2
H12B H 0.8846 0.7516 0.0621 0.125 Uiso 0.50 1 calc PR B 2
C13A C 0.850(2) 0.7902(16) 0.0433(5) 0.058(5) Uiso 0.50 1 d P B 1
H13A H 0.9184 0.8364 0.0347 0.069 Uiso 0.50 1 calc PR B 1
C13B C 0.772(3) 0.773(2) 0.0314(6) 0.070(9) Uiso 0.50 1 d P B 2
H13B H 0.8255 0.8253 0.0202 0.084 Uiso 0.50 1 calc PR B 2
C14A C 0.727(3) 0.761(2) 0.0265(5) 0.055(7) Uiso 0.50 1 d P B 1
H14A H 0.7159 0.7820 0.0066 0.066 Uiso 0.50 1 calc PR B 1
C14B C 0.646(3) 0.724(2) 0.0215(6) 0.096(8) Uiso 0.50 1 d P B 2
H14B H 0.6230 0.7377 0.0018 0.115 Uiso 0.50 1 calc PR B 2
C15A C 0.6351(19) 0.7028(16) 0.0419(5) 0.061(5) Uiso 0.50 1 d P B 1
H15A H 0.5523 0.6931 0.0332 0.073 Uiso 0.50 1 calc PR B 1
C15B C 0.561(2) 0.660(3) 0.0385(5) 0.097(7) Uiso 0.50 1 d P B 2
H15B H 0.4802 0.6323 0.0309 0.116 Uiso 0.50 1 calc PR B 2
C16 C 0.6240(7) 0.1380(8) 0.07391(18) 0.052(2) Uani 1 1 d . . .
H16 H 0.6546 0.1581 0.0539 0.063 Uiso 1 1 calc R . .
C17 C 0.7225(9) 0.0505(9) 0.0884(2) 0.078(3) Uani 1 1 d . . .
H17A H 0.8092 0.0870 0.0872 0.116 Uiso 1 1 calc R . .
H17B H 0.7219 -0.0298 0.0785 0.116 Uiso 1 1 calc R . .
H17C H 0.6989 0.0387 0.1089 0.116 Uiso 1 1 calc R . .
C18 C 0.4897(10) 0.0744(7) 0.0720(2) 0.054(2) Uani 1 1 d . . .
C19 C 0.4124(11) 0.0665(9) 0.0951(2) 0.073(3) Uani 1 1 d . . .
H19 H 0.4378 0.1018 0.1131 0.088 Uiso 1 1 calc R . .
C20 C 0.2932(12) 0.0053(9) 0.0924(3) 0.096(4) Uani 1 1 d . . .
H20 H 0.2360 0.0024 0.1086 0.115 Uiso 1 1 calc R . .
C21 C 0.2567(11) -0.0527(10) 0.0658(3) 0.095(4) Uani 1 1 d . . .
H21 H 0.1758 -0.0937 0.0639 0.114 Uiso 1 1 calc R . .
C22 C 0.3417(16) -0.0470(11) 0.0434(3) 0.104(4) Uani 1 1 d . . .
H22 H 0.3229 -0.0874 0.0256 0.125 Uiso 1 1 calc R . .
C23 C 0.4571(11) 0.0187(9) 0.0468(2) 0.084(3) Uani 1 1 d . . .
H23 H 0.5148 0.0244 0.0308 0.101 Uiso 1 1 calc R . .
C24 C 0.8644(8) 0.4996(7) 0.15219(16) 0.041(2) Uani 1 1 d . . .
C25 C 0.9742(9) 0.5851(9) 0.1617(2) 0.052(2) Uani 1 1 d . . .
C26 C 1.0661(9) 0.5479(11) 0.1817(2) 0.069(3) Uani 1 1 d . . .
H26 H 1.0591 0.4683 0.1904 0.082 Uiso 1 1 calc R . .
C27 C 1.1711(13) 0.6266(13) 0.1894(2) 0.094(4) Uani 1 1 d . . .
H27 H 1.2338 0.6003 0.2031 0.112 Uiso 1 1 calc R . .
C28 C 1.1805(14) 0.7399(15) 0.1767(4) 0.120(6) Uani 1 1 d . . .
H28 H 1.2524 0.7915 0.1811 0.144 Uiso 1 1 calc R . .
C29 C 1.0877(13) 0.7811(12) 0.1577(3) 0.107(4) Uani 1 1 d . . .
H29 H 1.0937 0.8628 0.1501 0.129 Uiso 1 1 calc R . .
C30 C 0.9830(11) 0.7042(10) 0.1493(2) 0.081(3) Uani 1 1 d . . .
H30 H 0.9206 0.7322 0.1356 0.098 Uiso 1 1 calc R . .
C31 C 0.7223(8) 0.6021(8) 0.18740(18) 0.047(2) Uani 1 1 d . . .
H31 H 0.7588 0.6844 0.1816 0.057 Uiso 1 1 calc R . .
C32 C 0.5760(8) 0.6188(9) 0.1934(2) 0.052(3) Uani 1 1 d . . .
H32A H 0.5328 0.6469 0.1756 0.078 Uiso 1 1 calc R . .
H32B H 0.5638 0.6805 0.2087 0.078 Uiso 1 1 calc R . .
H32C H 0.5388 0.5394 0.1995 0.078 Uiso 1 1 calc R . .
C33 C 0.7888(7) 0.5614(8) 0.21553(17) 0.043(2) Uani 1 1 d . . .
C34 C 0.7852(8) 0.4360(9) 0.2246(2) 0.065(3) Uani 1 1 d . . .
H34 H 0.7398 0.3773 0.2131 0.077 Uiso 1 1 calc R . .
C35 C 0.8451(10) 0.3968(8) 0.24941(19) 0.077(3) Uani 1 1 d . . .
H35 H 0.8400 0.3125 0.2553 0.092 Uiso 1 1 calc R . .
C36 C 0.9146(10) 0.4838(12) 0.2661(2) 0.085(3) Uani 1 1 d . . .
H36 H 0.9574 0.4572 0.2833 0.102 Uiso 1 1 calc R . .
C37 C 0.9213(10) 0.6054(11) 0.2581(3) 0.083(3) Uani 1 1 d . . .
H37 H 0.9692 0.6628 0.2695 0.099 Uiso 1 1 calc R . .
C38 C 0.8579(8) 0.6443(9) 0.23332(19) 0.062(2) Uani 1 1 d . . .
H38 H 0.8610 0.7295 0.2281 0.075 Uiso 1 1 calc R . .
C39 C 1.0090(9) 0.3889(7) 0.1194(2) 0.053(2) Uani 1 1 d . . .
H39 H 1.0758 0.4277 0.1323 0.063 Uiso 1 1 calc R . .
C40 C 1.0401(10) 0.2519(9) 0.1167(2) 0.095(4) Uani 1 1 d . . .
H40A H 0.9727 0.2110 0.1051 0.142 Uiso 1 1 calc R . .
H40B H 1.0436 0.2144 0.1360 0.142 Uiso 1 1 calc R . .
H40C H 1.1241 0.2419 0.1070 0.142 Uiso 1 1 calc R . .
C41 C 1.0201(8) 0.4480(8) 0.0893(2) 0.055(2) Uani 1 1 d . . .
C42 C 1.1161(8) 0.5379(9) 0.0841(3) 0.067(3) Uani 1 1 d . . .
H42 H 1.1693 0.5658 0.0996 0.081 Uiso 1 1 calc R . .
C43 C 1.1336(10) 0.5871(10) 0.0557(3) 0.089(4) Uani 1 1 d . . .
H43 H 1.1981 0.6478 0.0520 0.107 Uiso 1 1 calc R . .
C44 C 1.0552(11) 0.5446(11) 0.0340(2) 0.088(3) Uani 1 1 d . . .
H44 H 1.0652 0.5775 0.0150 0.106 Uiso 1 1 calc R . .
C45 C 0.9625(10) 0.4557(10) 0.0388(2) 0.081(3) Uani 1 1 d . . .
H45 H 0.9118 0.4259 0.0231 0.098 Uiso 1 1 calc R . .
C46 C 0.9423(8) 0.4089(8) 0.0668(2) 0.066(3) Uani 1 1 d . . .
H46 H 0.8752 0.3504 0.0702 0.079 Uiso 1 1 calc R . .
C47 C 0.3571(10) 0.3674(9) 0.15244(17) 0.082(3) Uani 1 1 d . . .
H47A H 0.4262 0.4266 0.1479 0.124 Uiso 1 1 calc R . .
H47B H 0.2842 0.4114 0.1614 0.124 Uiso 1 1 calc R . .
H47C H 0.3281 0.3269 0.1345 0.124 Uiso 1 1 calc R . .
C48 C 0.3135(9) 0.1060(8) 0.1757(2) 0.091(3) Uani 1 1 d . . .
H48A H 0.3089 0.0795 0.1553 0.137 Uiso 1 1 calc R . .
H48B H 0.2264 0.1271 0.1826 0.137 Uiso 1 1 calc R . .
H48C H 0.3488 0.0385 0.1875 0.137 Uiso 1 1 calc R . .
C49 C 0.3987(9) 0.3062(9) 0.2169(2) 0.084(3) Uani 1 1 d . . .
H49A H 0.4034 0.2370 0.2307 0.125 Uiso 1 1 calc R . .
H49B H 0.3141 0.3467 0.2185 0.125 Uiso 1 1 calc R . .
H49C H 0.4672 0.3662 0.2213 0.125 Uiso 1 1 calc R . .
C50 C 0.8365(12) 0.1113(9) 0.1730(2) 0.114(4) Uani 1 1 d . . .
H50A H 0.8456 0.1022 0.1519 0.170 Uiso 1 1 calc R . .
H50B H 0.8872 0.0468 0.1828 0.170 Uiso 1 1 calc R . .
H50C H 0.8681 0.1932 0.1789 0.170 Uiso 1 1 calc R . .
C51 C 0.6122(13) -0.0600(9) 0.1682(3) 0.137(6) Uani 1 1 d . . .
H51A H 0.5442 -0.0943 0.1806 0.205 Uiso 1 1 calc R . .
H51B H 0.6862 -0.1170 0.1677 0.205 Uiso 1 1 calc R . .
H51C H 0.5784 -0.0493 0.1484 0.205 Uiso 1 1 calc R . .
C52 C 0.6574(14) 0.0810(10) 0.2239(2) 0.120(4) Uani 1 1 d . . .
H52A H 0.6961 0.1547 0.2329 0.180 Uiso 1 1 calc R . .
H52B H 0.7050 0.0069 0.2300 0.180 Uiso 1 1 calc R . .
H52C H 0.5667 0.0739 0.2299 0.180 Uiso 1 1 calc R . .

loop_
_atom_site_aniso_label
_atom_site_aniso_U_11
_atom_site_aniso_U_22
_atom_site_aniso_U_33
_atom_site_aniso_U_23
_atom_site_aniso_U_13
_atom_site_aniso_U_12
Lu 0.05029(14) 0.03688(12) 0.04104(16) -0.0025(2) -0.0026(2) 0.0010(2)
Si1 0.0736(18) 0.0656(18) 0.056(2) -0.0033(14) 0.0053(14) -0.0138(15)
Si2 0.098(2) 0.0587(16) 0.080(2) 0.0223(14) -0.004(2) 0.003(2)
N1 0.066(5) 0.047(4) 0.039(5) -0.011(4) -0.007(4) 0.005(4)
N2 0.054(5) 0.036(4) 0.068(5) 0.008(4) 0.003(4) 0.006(4)
N3 0.053(4) 0.037(4) 0.045(5) -0.014(3) -0.001(3) 0.007(3)
N4 0.054(4) 0.046(3) 0.049(4) -0.009(4) 0.013(4) 0.001(3)
N5 0.065(5) 0.041(4) 0.050(5) -0.005(3) -0.004(4) -0.002(4)
C1 0.042(4) 0.061(5) 0.039(5) -0.018(6) 0.001(3) 0.003(5)
C2 0.060(5) 0.060(5) 0.040(5) -0.014(6) 0.001(4) 0.003(6)
C3 0.070(5) 0.113(9) 0.049(7) -0.004(7) -0.016(5) 0.018(7)
C4 0.082(7) 0.108(9) 0.066(8) -0.013(7) 0.008(6) 0.002(7)
C5 0.096(8) 0.087(7) 0.074(8) -0.024(8) -0.024(6) 0.004(8)
C6 0.076(6) 0.081(6) 0.099(8) -0.020(8) -0.039(7) 0.031(9)
C7 0.061(6) 0.073(6) 0.057(6) -0.007(7) -0.009(4) 0.000(7)
C8 0.075(7) 0.045(6) 0.076(9) -0.023(5) -0.027(6) 0.024(6)
C9 0.076(6) 0.053(6) 0.090(7) -0.023(6) 0.003(5) 0.013(6)
C16 0.059(6) 0.037(4) 0.061(5) -0.016(5) 0.003(4) 0.001(5)
C17 0.082(7) 0.072(7) 0.079(8) -0.024(6) -0.015(6) 0.037(6)
C18 0.076(6) 0.035(5) 0.052(7) -0.013(4) -0.010(6) 0.003(5)
C19 0.091(8) 0.062(7) 0.066(8) -0.015(6) 0.005(6) -0.019(6)
C20 0.113(10) 0.052(6) 0.123(11) -0.003(7) 0.027(8) 0.007(7)
C21 0.087(8) 0.061(7) 0.138(13) -0.030(8) -0.016(8) -0.006(6)
C22 0.111(9) 0.112(9) 0.088(10) -0.058(7) -0.016(9) -0.001(11)
C23 0.103(9) 0.073(7) 0.076(9) -0.016(6) -0.008(7) -0.018(7)
C24 0.053(6) 0.038(4) 0.031(4) -0.004(3) -0.003(4) -0.001(4)
C25 0.059(6) 0.052(6) 0.046(7) -0.019(5) 0.010(5) -0.004(5)
C26 0.042(6) 0.094(8) 0.070(8) -0.018(6) 0.003(5) 0.013(6)
C27 0.049(7) 0.129(11) 0.103(9) -0.044(8) 0.008(7) 0.007(10)
C28 0.053(9) 0.141(13) 0.165(15) -0.071(11) 0.051(9) -0.028(10)
C29 0.095(10) 0.083(8) 0.144(13) -0.033(8) 0.037(8) -0.030(9)
C30 0.082(7) 0.076(7) 0.086(9) -0.016(6) 0.016(6) -0.024(6)
C31 0.054(5) 0.051(6) 0.037(6) -0.006(4) 0.006(4) 0.000(4)
C32 0.061(6) 0.041(6) 0.055(7) -0.016(4) 0.001(5) -0.003(5)
C33 0.047(5) 0.055(5) 0.027(5) -0.011(4) 0.004(4) -0.008(4)
C34 0.071(6) 0.065(6) 0.058(7) -0.008(5) -0.004(5) -0.004(5)
C35 0.093(6) 0.083(7) 0.055(6) 0.008(5) -0.016(7) -0.002(8)
C36 0.088(7) 0.127(10) 0.041(7) -0.001(7) -0.024(5) 0.013(8)
C37 0.074(7) 0.084(9) 0.090(10) -0.017(7) -0.004(6) -0.009(6)
C38 0.057(5) 0.059(4) 0.071(6) -0.010(6) 0.009(5) -0.003(7)
C39 0.063(6) 0.040(5) 0.055(6) -0.001(4) 0.003(5) 0.014(4)
C40 0.075(7) 0.093(8) 0.116(10) -0.024(7) 0.006(6) 0.035(7)
C41 0.050(5) 0.062(6) 0.053(7) -0.018(5) 0.003(5) 0.001(5)
C42 0.041(6) 0.075(7) 0.086(9) -0.045(6) 0.003(5) 0.000(5)
C43 0.079(8) 0.093(7) 0.094(10) -0.015(7) 0.043(7) -0.025(6)
C44 0.109(9) 0.098(8) 0.057(8) -0.018(6) 0.013(7) -0.011(8)
C45 0.084(8) 0.081(7) 0.079(10) -0.030(6) 0.014(6) -0.034(7)
C46 0.065(6) 0.071(6) 0.063(8) -0.019(5) 0.012(6) -0.014(5)
C47 0.086(7) 0.083(7) 0.078(6) -0.007(5) 0.005(6) 0.018(8)
C48 0.083(7) 0.103(8) 0.088(7) -0.014(5) 0.021(6) -0.045(7)
C49 0.100(8) 0.082(8) 0.068(8) -0.010(5) 0.009(5) -0.011(6)
C50 0.102(7) 0.112(9) 0.127(9) 0.026(7) -0.031(9) 0.026(10)
C51 0.204(16) 0.050(6) 0.156(13) 0.011(7) -0.025(10) 0.012(8)
C52 0.142(9) 0.127(9) 0.091(8) 0.057(6) -0.029(9) 0.009(11)

loop_
_atom_type_symbol
_atom_type_description
_atom_type_scat_dispersion_real
_atom_type_scat_dispersion_imag
_atom_type_scat_source
C C 0.0033 0.0016 'International Tables Vol C Tables 4.2.6.8 and 6.1.1.4'
H H 0.0000 0.0000 'International Tables Vol C Tables 4.2.6.8 and 6.1.1.4'
N N 0.0061 0.0033 'International Tables Vol C Tables 4.2.6.8 and 6.1.1.4'
Si Si 0.0817 0.0704 'International Tables Vol C Tables 4.2.6.8 and 6.1.1.4'
Lu Lu -0.4720 5.8584 'International Tables Vol C Tables 4.2.6.8 and 6.1.1.4'

loop_
_geom_angle_atom_site_label_1
_geom_angle_atom_site_label_2
_geom_angle_atom_site_label_3
_geom_angle
_geom_angle_site_symmetry_1
_geom_angle_site_symmetry_3
_geom_angle_publ_flag
N5 Lu N2 105.4(2) . . ?
N5 Lu N4 122.6(2) . . ?
N2 Lu N4 103.4(2) . . ?
N5 Lu N3 103.5(2) . . ?
N2 Lu N3 151.1(2) . . ?
N4 Lu N3 59.4(2) . . ?
N5 Lu N1 133.6(2) . . ?
N2 Lu N1 58.7(2) . . ?
N4 Lu N1 103.8(2) . . ?
N3 Lu N1 100.5(2) . . ?
N5 Lu C24 116.9(2) . . ?
N2 Lu C24 128.9(2) . . ?
N4 Lu C24 29.0(2) . . ?
N3 Lu C24 30.4(2) . . ?
N1 Lu C24 103.8(2) . . ?
N5 Lu C1 122.6(3) . . ?
N2 Lu C1 29.6(2) . . ?
N4 Lu C1 106.4(2) . . ?
N3 Lu C1 127.5(3) . . ?
N1 Lu C1 29.1(2) . . ?
C24 Lu C1 120.4(2) . . ?
N5 Lu Si1 28.54(18) . . ?
N2 Lu Si1 104.11(17) . . ?
N4 Lu Si1 145.7(2) . . ?
N3 Lu Si1 101.39(17) . . ?
N1 Lu Si1 107.82(18) . . ?
C24 Lu Si1 126.81(17) . . ?
C1 Lu Si1 107.66(15) . . ?
N5 Si1 C48 115.2(4) . . ?
N5 Si1 C49 113.7(4) . . ?
C48 Si1 C49 106.0(4) . . ?
N5 Si1 C47 106.0(4) . . ?
C48 Si1 C47 107.5(5) . . ?
C49 Si1 C47 108.0(4) . . ?
N5 Si1 Lu 36.8(2) . . ?
C48 Si1 Lu 131.6(3) . . ?
C49 Si1 Lu 121.1(3) . . ?
C47 Si1 Lu 69.5(3) . . ?
N5 Si2 C50 107.7(4) . . ?
N5 Si2 C52 114.6(5) . . ?
C50 Si2 C52 107.7(6) . . ?
N5 Si2 C51 114.7(5) . . ?
C50 Si2 C51 105.9(6) . . ?
C52 Si2 C51 105.7(5) . . ?
C1 N1 C8 118.8(7) . . ?
C1 N1 Lu 93.7(5) . . ?
C8 N1 Lu 147.3(5) . . ?
C1 N2 C16 115.2(7) . . ?
C1 N2 Lu 95.1(5) . . ?
C16 N2 Lu 149.2(5) . . ?
C24 N3 C31 118.5(6) . . ?
C24 N3 Lu 91.6(4) . . ?
C31 N3 Lu 148.6(5) . . ?
C24 N4 C39 118.1(6) . . ?
C24 N4 Lu 93.3(4) . . ?
C39 N4 Lu 148.3(5) . . ?
Si2 N5 Si1 119.5(5) . . ?
Si2 N5 Lu 125.6(4) . . ?
Si1 N5 Lu 114.7(3) . . ?
N1 C1 N2 112.4(7) . . ?
N1 C1 C2 122.1(9) . . ?
N2 C1 C2 125.5(8) . . ?
N1 C1 Lu 57.2(4) . . ?
N2 C1 Lu 55.3(4) . . ?
C2 C1 Lu 177.6(5) . . ?
C3 C2 C7 118.0(8) . . ?
C3 C2 C1 119.4(7) . . ?
C7 C2 C1 122.5(7) . . ?
C2 C3 C4 120.5(8) . . ?
C5 C4 C3 120.7(9) . . ?
C6 C5 C4 117.5(10) . . ?
C5 C6 C7 123.1(10) . . ?
C6 C7 C2 119.9(9) . . ?
C10B C8 N1 118.1(12) . . ?
C10B C8 C9 114.5(13) . . ?
N1 C8 C9 108.9(8) . . ?
C10B C8 C10A 16.9(11) . . ?
N1 C8 C10A 109.3(9) . . ?
C9 C8 C10A 107.3(9) . . ?
C11A C10A C15A 117(2) . . ?
C11A C10A C8 125.2(16) . . ?
C15A C10A C8 118(2) . . ?
C8 C10B C11B 115.8(19) . . ?
C8 C10B C15B 124(2) . . ?
C11B C10B C15B 120(2) . . ?
C10A C11A C12A 127.3(17) . . ?
C10B C11B C12B 116(3) . . ?
C11A C12A C13A 117.9(17) . . ?
C13B C12B C11B 128(3) . . ?
C12A C13A C14A 117.4(18) . . ?
C12B C13B C14B 112(3) . . ?
C15A C14A C13A 115(2) . . ?
C15B C14B C13B 125(3) . . ?
C14A C15A C10A 125(2) . . ?
C14B C15B C10B 118(2) . . ?
N2 C16 C17 105.3(6) . . ?
N2 C16 C18 114.2(6) . . ?
C17 C16 C18 110.2(7) . . ?
C19 C18 C23 120.6(10) . . ?
C19 C18 C16 121.1(9) . . ?
C23 C18 C16 118.1(10) . . ?
C18 C19 C20 118.9(10) . . ?
C19 C20 C21 121.0(11) . . ?
C22 C21 C20 117.5(11) . . ?
C21 C22 C23 119.4(10) . . ?
C18 C23 C22 122.4(11) . . ?
N4 C24 N3 115.6(6) . . ?
N4 C24 C25 124.0(7) . . ?
N3 C24 C25 120.3(6) . . ?
N4 C24 Lu 57.7(4) . . ?
N3 C24 Lu 58.0(4) . . ?
C25 C24 Lu 178.3(6) . . ?
C26 C25 C30 119.4(10) . . ?
C26 C25 C24 121.7(9) . . ?
C30 C25 C24 118.8(10) . . ?
C25 C26 C27 121.1(11) . . ?
C28 C27 C26 119.0(14) . . ?
C27 C28 C29 121.0(14) . . ?
C28 C29 C30 121.3(13) . . ?
C25 C30 C29 118.1(12) . . ?
N3 C31 C33 113.8(7) . . ?
N3 C31 C32 109.5(7) . . ?
C33 C31 C32 108.8(8) . . ?
C38 C33 C34 116.6(8) . . ?
C38 C33 C31 122.6(8) . . ?
C34 C33 C31 120.7(7) . . ?
C35 C34 C33 122.0(8) . . ?
C34 C35 C36 118.8(9) . . ?
C37 C36 C35 121.2(10) . . ?
C36 C37 C38 119.4(10) . . ?
C37 C38 C33 122.0(9) . . ?
N4 C39 C40 110.3(7) . . ?
N4 C39 C41 113.8(7) . . ?
C40 C39 C41 108.2(8) . . ?
C46 C41 C42 119.6(9) . . ?
C46 C41 C39 120.8(9) . . ?
C42 C41 C39 119.5(9) . . ?
C41 C42 C43 120.1(9) . . ?
C44 C43 C42 118.3(10) . . ?
C43 C44 C45 121.9(11) . . ?
C44 C45 C46 120.3(10) . . ?
C41 C46 C45 119.7(9) . . ?

loop_
_geom_bond_atom_site_label_1
_geom_bond_atom_site_label_2
_geom_bond_distance
_geom_bond_site_symmetry_2
_geom_bond_publ_flag
Lu N5 2.200(7) . ?
Lu N2 2.260(7) . ?
Lu N4 2.297(5) . ?
Lu N3 2.301(6) . ?
Lu N1 2.305(7) . ?
Lu C24 2.714(7) . ?
Lu C1 2.738(7) . ?
Lu Si1 3.339(3) . ?
Si1 N5 1.756(7) . ?
Si1 C48 1.853(9) . ?
Si1 C49 1.871(9) . ?
Si1 C47 1.885(9) . ?
Si2 N5 1.691(7) . ?
Si2 C50 1.808(12) . ?
Si2 C52 1.873(9) . ?
Si2 C51 1.876(10) . ?
N1 C1 1.336(10) . ?
N1 C8 1.492(11) . ?
N2 C1 1.357(10) . ?
N2 C16 1.514(10) . ?
N3 C24 1.373(9) . ?
N3 C31 1.449(10) . ?
N4 C24 1.319(8) . ?
N4 C39 1.490(10) . ?
C1 C2 1.495(10) . ?
C2 C3 1.346(11) . ?
C2 C7 1.381(10) . ?
C3 C4 1.404(11) . ?
C4 C5 1.364(11) . ?
C5 C6 1.332(12) . ?
C6 C7 1.367(10) . ?
C8 C10B 1.25(2) . ?
C8 C9 1.538(11) . ?
C8 C10A 1.71(3) . ?
C10A C11A 1.29(4) . ?
C10A C15A 1.36(3) . ?
C10B C11B 1.32(3) . ?
C10B C15B 1.39(3) . ?
C11A C12A 1.30(2) . ?
C11B C12B 1.51(4) . ?
C12A C13A 1.39(3) . ?
C12B C13B 1.20(3) . ?
C13A C14A 1.51(3) . ?
C13B C14B 1.46(3) . ?
C14A C15A 1.33(3) . ?
C14B C15B 1.35(3) . ?
C16 C17 1.524(10) . ?
C16 C18 1.534(11) . ?
C18 C19 1.321(12) . ?
C18 C23 1.332(12) . ?
C19 C20 1.388(13) . ?
C20 C21 1.411(14) . ?
C21 C22 1.342(15) . ?
C22 C23 1.381(15) . ?
C24 C25 1.509(11) . ?
C25 C26 1.367(12) . ?
C25 C30 1.393(12) . ?
C26 C27 1.407(14) . ?
C27 C28 1.342(16) . ?
C28 C29 1.357(17) . ?
C29 C30 1.403(14) . ?
C31 C33 1.515(10) . ?
C31 C32 1.530(9) . ?
C33 C38 1.391(10) . ?
C33 C34 1.400(11) . ?
C34 C35 1.353(10) . ?
C35 C36 1.395(13) . ?
C36 C37 1.349(13) . ?
C37 C38 1.369(12) . ?
C39 C40 1.501(11) . ?
C39 C41 1.515(11) . ?
C41 C46 1.365(11) . ?
C41 C42 1.391(12) . ?
C42 C43 1.408(13) . ?
C43 C44 1.353(13) . ?
C44 C45 1.358(13) . ?
C45 C46 1.385(12) . ?
